data_7112837
loop_
_publ_author_name
'Wriedt, Mario'
'N\"ather, Christian'

_publ_section_title
;
 Rational design of bridging selenocyanates by thermal decomposition
 reactions
;
_journal_issue 26
_journal_name_full 'Chemical Communications'
_journal_page_first 4707
_journal_paper_doi 10.1039/c0cc00064g
_journal_volume 46
_journal_year 2010
_chemical_formula_moiety 'C6 H4 Mn N4 Se2'
_chemical_formula_sum 'C6 H4 Mn N4 Se2'
_chemical_formula_weight 344.98
_chemical_name_common
;poly(bis(mu2-selenocyanato-N,S)-(mu2-pyrazine-N,N')-
manganese(ii))
;
_chemical_name_systematic
;
poly[bis(\m2-selenocyanato-N,S)-(\m2-pyrazine-N,N')-manganese(II)]
;
_space_group_IT_number 12
_symmetry_cell_setting monoclinic
_symmetry_space_group_name_Hall '-C 2y'
_symmetry_space_group_name_H-M 'C 1 2/m 1'
_cell_angle_alpha 90.00000
_cell_angle_beta 94.9325(8)
_cell_angle_gamma 90.00000
_cell_formula_units_Z 2
_cell_length_a 10.9748(3)
_cell_length_b 7.47768(19)
_cell_length_c 5.88895(16)
_cell_measurement_temperature 293
_cell_volume 481.49(2)
_computing_structure_refinement FULLPROF
_diffrn_ambient_temperature 293
_diffrn_measurement_device_type 'STOE Stadi P'
_diffrn_radiation_type 'Cu K\a'
_diffrn_radiation_wavelength 1.540560
_diffrn_source_target Cu
_exptl_absorpt_correction_type none
_exptl_crystal_density_diffrn 2.352
_pd_char_colour 'light grey'
_pd_instr_location ' ?'
_pd_meas_2theta_range_inc 0.007000
_pd_meas_2theta_range_max 79.99000
_pd_meas_2theta_range_min 10.03200
_pd_meas_number_of_points 9995
_pd_proc_2theta_range_inc 0.007000
_pd_proc_2theta_range_max 80.0732
_pd_proc_2theta_range_min 10.1152
_pd_proc_ls_pref_orient_corr ' ?'
_pd_proc_ls_prof_R_factor 2.1382
_pd_proc_ls_prof_wR_expected 1.2363
_pd_proc_ls_prof_wR_factor 2.9794
_pd_proc_wavelength 1.540560
_pd_spec_mounting ' ?'
_pd_spec_mount_mode transmission
_pd_spec_shape flat_sheet
_refine_ls_hydrogen_treatment undef
_refine_ls_number_parameters 27
_refine_ls_number_reflns 189
_refine_ls_number_restraints 1
_refine_ls_R_I_factor 5.7706
_refine_ls_shift/su_max 0.000
_refine_ls_shift/su_mean 0.000
_cod_data_source_file c0cc00064g.txt
_cod_data_source_block mwp3
_cod_depositor_comments
;
The following automatic conversions were performed:

'_symmetry_cell_setting' value 'Monoclinic' changed to 'monoclinic'
according to
/usr/data/users/saulius/automatic-downloads/retrospective/RSC/lib/dictionaries/cif_core.dic
dictionary named 'cif_core.dic' version 2.4.2 from
2011-04-26.

'_exptl_absorpt_correction_type' value 'NONE' changed to
'none' according to
/usr/data/users/saulius/automatic-downloads/retrospective/RSC/lib/dictionaries/cif_core.dic
dictionary named 'cif_core.dic' version 2.4.2 from 2011-04-26.

Automatic conversion script
Id: cif_fix_values 2281 2013-09-26 08:29:07Z andrius 
;
_cod_original_sg_symbol_H-M 'C 2/m'
_cod_database_code 7112837
_pd_proc_ls_prof_cr_factor 13.7295
_pd_proc_ls_prof_cwr_factor 11.7651
_pd_proc_ls_prof_cwr_expected 4.8821
_pd_proc_ls_prof_chi2 5.8073
_pd_proc_ls_prof_echi2 5.9795

loop_
_symmetry_equiv_pos_as_xyz
x,y,z
-x,y,-z
-x,-y,-z
x,-y,z
x+1/2,y+1/2,z
-x+1/2,y+1/2,-z
-x+1/2,-y+1/2,-z
x+1/2,-y+1/2,z

loop_
_atom_site_label
_atom_site_fract_x
_atom_site_fract_y
_atom_site_fract_z
_atom_site_U_iso_or_equiv
_atom_site_occupancy
_atom_site_adp_type
_atom_site_type_symbol
MN1 0.00000 0.50000 0.00000 0.0449(10) 1.00000 Uiso Mn
Se11 0.22142(9) 0.50000 0.2780(2) 0.0464(5) 1.00000 Uiso Se
C11 0.1567(7) 0.50000 0.5421(13) 0.021(2) 1.00000 Uiso C
N11 0.1103(6) 0.50000 0.7122(11) 0.043(2) 1.00000 Uiso N
N1 0.00000 0.1825(4) 0.00000 0.043(2) 1.00000 Uiso N
C1 0.0475(3) 0.0958(5) 0.1865(6) 0.021(2) 1.00000 Uiso C

loop_
_atom_type_symbol
_atom_type_scat_Cromer_Mann_a1
_atom_type_scat_Cromer_Mann_b1
_atom_type_scat_Cromer_Mann_a2
_atom_type_scat_Cromer_Mann_b2
_atom_type_scat_Cromer_Mann_a3
_atom_type_scat_Cromer_Mann_b3
_atom_type_scat_Cromer_Mann_a4
_atom_type_scat_Cromer_Mann_b4
_atom_type_scat_Cromer_Mann_c
_atom_type_scat_dispersion_real
_atom_type_scat_dispersion_imag
_atom_type_scat_source
mn 11.28190 5.34090 7.35730 0.34320 3.01930 17.86740 2.24410 83.75430 1.08960 -0.56800 2.80800 International_Tables_for_Crystallography_Vol.C(1991)_Tables_6.1.1.4_and_6.1.1.5
se 17.00060 2.40980 5.81960 0.27260 3.97310 15.23720 4.35430 43.81630 2.84090 -0.87900 1.13900 International_Tables_for_Crystallography_Vol.C(1991)_Tables_6.1.1.4_and_6.1.1.5
c 2.31000 20.84390 1.02000 10.20750 1.58860 0.56870 0.86500 51.65120 0.21560 0.01700 0.00900 International_Tables_for_Crystallography_Vol.C(1991)_Tables_6.1.1.4_and_6.1.1.5
n 12.21260 0.00570 3.13220 9.89330 2.01250 28.99750 1.16630 0.58260 -11.52900 0.02900 0.01800 International_Tables_for_Crystallography_Vol.C(1991)_Tables_6.1.1.4_and_6.1.1.5

loop_
_geom_angle_atom_site_label_1
_geom_angle_atom_site_label_2
_geom_angle_atom_site_label_3
_geom_angle
_geom_angle_site_symmetry_1
_geom_angle_site_symmetry_3
N11 Mn1 N1 90.0 1_554 .
N11 Mn1 Se11 86.70(17) 1_554 .
N1 Mn1 Se11 90.00(1) . .
C11 Se11 Mn1 96.9(3) . .
N11 C11 Se11 177.8(7) . .
C11 N11 Mn1 172.(6) . 1_556
C1 N1 C1 122.04(8) 2 .
C1 N1 Mn1 118.90(19) . .

loop_
_geom_bond_atom_site_label_1
_geom_bond_atom_site_label_2
_geom_bond_distance
_geom_bond_site_symmetry_2
Mn1 N11 2.166(7) 1_554
Mn1 N1 2.374(3) .
Mn1 Se11 2.8109(11) .
Se11 C11 1.765(8) .
C11 N11 1.162(10) .
N11 Mn1 2.166(7) 1_556
N1 C1 1.342(4) 2
N1 C1 1.342(4) .
